data_2312595
loop_
_publ_author_name
'Chatkon, Aungkana'
'Haller, Kenneth J.'
'Haller, Joseph P.'

_publ_section_title
;
 Substitutional/positional disorder of biguanide and guanylurea in the
 structure of a decavanadate complex
 [(Bg)(HV<sub>10</sub>O<sub>28</sub><sup>5-</sup>)]<sub>0.4</sub>[(HGU<sup>+</sup>)(V<sub>10</sub>O<sub>28</sub><sup>6-</sup>)]<sub>0.6</sub>(H<sub>2</sub>Met<sup>2+</sup>)<sub>2</sub>(H<sub>3</sub>O<sup>+</sup>)&#xb7;8H<sub>2</sub>O.
;
_journal_coeditor_code AW5092SUP1
_journal_issue 5
_journal_name_full 'Acta crystallographica Section B, Structural science, crystal engineering and materials'
_journal_page_first 456
_journal_page_last 466
_journal_paper_doi 10.1107/S2052520624006929
_journal_volume 80
_journal_year 2024
_chemical_compound_source 'synthesized by authors, see text'
_chemical_formula_moiety
;
0.4(C2 H7 N5), 0.4(H V10 O28) 5-, 0.6(C2 H7 N4 O) 1+, 0.6(V10 O28) 6-,
2(C4 H13 N5) 2+, (H3 O) +, 8(H2 O)
;
_chemical_formula_sum 'C10 H53 N14.4 O37.6 V10'
_chemical_formula_weight 1486.26
_chemical_name_common '[(Bg)(HV10O285-)]0.4/[(HGU+)(HV10O286-)]0.6(H2Met2+)2(H3O+) Octahydrate'
_chemical_name_systematic
;
imidodicarbonimidic diamide
bis(dihydro-3-(diaminomethylidene)-1,1-dimethylguanidine)
bis(\m~6~-oxo)-tetrakis(\m~3~-oxo)-tetradecakis(\m~2~-oxo)-octa-oxo-
deca-vanadium(V) octahydrate
;
_space_group_crystal_system monoclinic
_space_group_IT_number 14
_space_group_name_Hall '-P 2ybc'
_space_group_name_H-M_alt 'P 1 21/c 1'
_atom_sites_solution_hydrogens mixed
_atom_sites_solution_primary isomor
_atom_sites_solution_secondary difmap
_audit_creation_method 'SHELXL-2016/6 plus hand edits'
_audit_update_record
;

;
_cell_angle_alpha 90
_cell_angle_beta 111.519(8)
_cell_angle_gamma 90
_cell_formula_units_Z 2
_cell_length_a 13.4299(22)
_cell_length_b 12.4338(22)
_cell_length_c 14.4959(24)
_cell_measurement_reflns_used 14535
_cell_measurement_temperature 100(2)
_cell_measurement_theta_max 40.717
_cell_measurement_theta_min 3.001
_cell_volume 2251.9(7)
_computing_cell_refinement 'APEX-II (Bruker, 2005)'
_computing_data_collection 'APEX-II (Bruker, 2005)'
_computing_data_reduction 'SAINT V8-34A (Bruker, 2001)'
_computing_molecular_graphics 'ORTEP-III (Burnett & Johnson, 1996), ORTEP3 (Farrugia, 2012)'
_computing_publication_material
;
  Chemdraw Ultra V7.0.1, (Evans, 2014), PUBLCIF (Westrip, 2010),
  PLATON (Spek, 2020), POV-Ray (Persistence of Vision)
;
_computing_structure_refinement 'SHELXL 2016/6 (Sheldrick, 2015)'
_diffrn_ambient_temperature 100(2)
_diffrn_measured_fraction_theta_full 0.998
_diffrn_measured_fraction_theta_max 0.996
_diffrn_measurement_device_type 'Bruker SMART diffractometer with APEX-II CCD area-detector'
_diffrn_measurement_method '\f and \w scans'
_diffrn_radiation_monochromator graphite
_diffrn_radiation_source 'fine-focus sealed tube'
_diffrn_radiation_type MoK\a
_diffrn_radiation_wavelength 0.71073
_diffrn_reflns_av_R_equivalents 0.0303
_diffrn_reflns_av_unetI/netI 0.0209
_diffrn_reflns_Laue_measured_fraction_full 0.998
_diffrn_reflns_Laue_measured_fraction_max 0.996
_diffrn_reflns_limit_h_max 24
_diffrn_reflns_limit_h_min -24
_diffrn_reflns_limit_k_max 22
_diffrn_reflns_limit_k_min -21
_diffrn_reflns_limit_l_max 26
_diffrn_reflns_limit_l_min -26
_diffrn_reflns_number 110394
_diffrn_reflns_point_group_measured_fraction_full 0.998
_diffrn_reflns_point_group_measured_fraction_max 0.996
_diffrn_reflns_theta_full 25.242
_diffrn_reflns_theta_max 40.717
_diffrn_reflns_theta_min 3.071
_exptl_absorpt_coefficient_mu 2.101
_exptl_absorpt_correction_type multi-scan
_exptl_absorpt_process_details '(Blessing, 1995), SADABS (Sheldrick, 2001)'
_exptl_crystal_colour orange
_exptl_crystal_density_diffrn 2.192
_exptl_crystal_description 'hexagonal plate'
_exptl_crystal_F_000 1489
_exptl_crystal_size_max 0.235
_exptl_crystal_size_mid 0.217
_exptl_crystal_size_min 0.115
_refine_diff_density_max 1.138
_refine_diff_density_min -0.940
_refine_diff_density_rms 0.096
_refine_ls_extinction_method none
_refine_ls_goodness_of_fit_ref 1.025
_refine_ls_hydrogen_treatment mixed
_refine_ls_matrix_type full
_refine_ls_number_parameters 414
_refine_ls_number_reflns 14535
_refine_ls_number_restraints 41
_refine_ls_restrained_S_all 1.035
_refine_ls_R_factor_all 0.0378
_refine_ls_R_factor_gt 0.0278
_refine_ls_shift/su_max 0.086
_refine_ls_shift/su_mean 0.008
_refine_ls_structure_factor_coef Fsqd
_refine_ls_weighting_details 'w=1/[\s^2^(Fo^2^)+(0.0278P)^2^+1.5998P] where P=(Fo^2^+2Fc^2^)/3'
_refine_ls_weighting_scheme calc
_refine_ls_wR_factor_gt 0.0676
_refine_ls_wR_factor_ref 0.0723
_reflns_Friedel_coverage 0.000
_reflns_number_gt 12128
_reflns_number_total 14535
_reflns_threshold_expression 'I > 2\s(I)'
_publcif_info_exptl_table_max_cols 4
_publcif_info_exptl_table_use_headnotes n
_cod_data_source_file aw5092sup1.cif
_cod_data_source_block I
_cod_depositor_comments 'Adding full bibliography for 2312595.cif.'
_cod_original_sg_symbol_H-M 'P 21/c'
_cod_database_code 2312595
_cod_database_fobs_code 2312595
_shelx_shelxl_version_number 2016/6
_shelx_space_group_comment
;
The symmetry employed for this SHELXL refinement is uniquely defined by
the following loop, which should always be used as a source of symmetry
information in preference to the above space-group names.
;
_shelx_estimated_absorpt_t_min 0.638
_shelx_estimated_absorpt_t_max 0.794
_publcif_funding_html 'Nakhon Ratchasima Rajabhat University (NRRU).'

loop_
_space_group_symop_operation_xyz
'x, y, z'
'-x, y+1/2, -z+1/2'
'-x, -y, -z'
'x, -y-1/2, z-1/2'

loop_
_atom_site_label
_atom_site_type_symbol
_atom_site_fract_x
_atom_site_fract_y
_atom_site_fract_z
_atom_site_U_iso_or_equiv
_atom_site_adp_type
_atom_site_occupancy
_atom_site_site_symmetry_order
_atom_site_calc_flag
_atom_site_refinement_flags_posn
_atom_site_refinement_flags_adp
_atom_site_refinement_flags_occupancy
_atom_site_disorder_assembly
_atom_site_disorder_group
V1 V 0.52664(2) -0.07422(2) 0.91896(2) 0.00868(3) Uani 1 1 d . . . . .
O1 O 0.60218(5) -0.00301(5) 1.05725(5) 0.00893(10) Uani 1 1 d . . . . .
O123 O 0.50667(5) 0.18266(5) 0.99753(5) 0.00986(10) Uani 1 1 d . . . . .
H123 H 0.507(6) 0.256(6) 1.014(6) 0.011 Uiso 0.2 1 d . U P A 1
O14 O 0.64618(5) -0.12654(6) 0.92949(5) 0.01015(10) Uani 1 1 d . . . . .
O15 O 0.56396(6) 0.11902(6) 1.18923(5) 0.01090(10) Uani 1 1 d . . . . .
V2 V 0.65101(2) 0.14300(2) 0.99104(2) 0.01040(3) Uani 1 1 d . . . . .
O2 O 0.67079(6) 0.24960(6) 0.93789(6) 0.01618(13) Uani 1 1 d . . . . .
O231 O 0.54466(5) 0.06701(5) 0.87506(5) 0.01014(10) Uani 1 1 d . . . . .
O24 O 0.75557(5) 0.05255(6) 0.98962(5) 0.01069(10) Uani 1 1 d . . . . .
O25 O 0.71289(6) 0.17673(6) 1.12298(5) 0.01138(11) Uani 1 1 d . . . . .
V3 V 0.40897(2) 0.14853(2) 0.85511(2) 0.00884(3) Uani 1 1 d . . . . .
O3 O 0.43254(6) 0.25250(6) 0.80137(6) 0.01459(12) Uani 1 1 d . . . . .
O34 O 0.70562(5) -0.18813(5) 1.11338(5) 0.01002(10) Uani 1 1 d . . . . .
O35 O 0.33536(6) 0.06158(6) 0.75339(5) 0.01088(10) Uani 1 1 d . . . . .
V4 V 0.76162(2) -0.07668(2) 1.05869(2) 0.00884(3) Uani 1 1 d . . . . .
O4 O 0.86260(6) -0.13630(6) 1.04831(6) 0.01307(11) Uani 1 1 d . . . . .
V5 V 0.71366(2) 0.06736(2) 1.20940(2) 0.01013(3) Uani 1 1 d . . . . .
O5 O 0.78110(6) 0.11850(6) 1.31570(5) 0.01481(12) Uani 1 1 d . . . . .
O54 O 0.81563(5) -0.00795(5) 1.17830(5) 0.01010(10) Uani 1 1 d . . . . .
N1M N 0.72400(8) -0.35972(7) 0.94069(6) 0.01562(14) Uani 1 1 d D . . . .
H1M1 H 0.7004(13) -0.3887(13) 0.8835(9) 0.017 Uiso 1 1 d D U . . .
H1M2 H 0.7096(13) -0.2946(9) 0.9468(12) 0.017 Uiso 1 1 d D U . . .
C1M C 0.77943(8) -0.41860(8) 1.01807(7) 0.01195(14) Uani 1 1 d . . . . .
N2M N 0.80756(8) -0.51846(7) 1.00901(7) 0.01768(16) Uani 1 1 d D . . . .
H2M1 H 0.7946(14) -0.5432(13) 0.9510(9) 0.019 Uiso 1 1 d D U . . .
H2M2 H 0.8306(13) -0.5571(13) 1.0618(10) 0.019 Uiso 1 1 d D U . . .
N3M N 0.80330(7) -0.37537(7) 1.11015(6) 0.01154(12) Uani 1 1 d D . . . .
H3M H 0.7691(12) -0.3191(10) 1.1137(12) 0.013 Uiso 1 1 d D U . . .
C2M C 0.89056(7) -0.40637(7) 1.19314(6) 0.01024(13) Uani 1 1 d . . . . .
N5M N 0.98278(7) -0.42517(7) 1.18313(6) 0.01324(13) Uani 1 1 d D . . . .
H5M1 H 1.0373(10) -0.4492(13) 1.2299(10) 0.015 Uiso 1 1 d D U . . .
H5M2 H 0.9913(13) -0.4061(13) 1.1314(9) 0.015 Uiso 1 1 d D U . . .
N4M N 0.87763(7) -0.41228(7) 1.27850(6) 0.01163(12) Uani 1 1 d . . . . .
C3M C 0.77359(9) -0.39938(10) 1.28800(8) 0.01795(18) Uani 1 1 d D . . . .
H3M1 H 0.7183(11) -0.4106(14) 1.2265(9) 0.020 Uiso 1 1 d D U . . .
H3M2 H 0.7668(14) -0.4488(12) 1.3341(11) 0.020 Uiso 1 1 d D U . . .
H3M3 H 0.7655(14) -0.3311(10) 1.3126(12) 0.020 Uiso 1 1 d D U . . .
C4M C 0.97077(8) -0.42442(9) 1.37028(7) 0.01565(16) Uani 1 1 d D . . . .
H4M1 H 1.0276(11) -0.3803(12) 1.3672(12) 0.017 Uiso 1 1 d D U . . .
H4M2 H 0.9528(13) -0.4025(13) 1.4258(10) 0.017 Uiso 1 1 d D U . . .
H4M3 H 0.9910(13) -0.4977(9) 1.3783(12) 0.017 Uiso 1 1 d D U . . .
O1W O 0.92933(8) -0.17924(8) 1.31343(7) 0.02381(17) Uani 1 1 d D . . . .
H1W1 H 0.9865(9) -0.1697(15) 1.3044(13) 0.026 Uiso 1 1 d D U . . .
H1W2 H 0.8851(11) -0.1374(13) 1.2754(12) 0.026 Uiso 1 1 d D U . . .
O2W O 1.13944(8) -0.15685(7) 1.31415(6) 0.02118(16) Uani 1 1 d D . . . .
H2W1 H 1.1391(14) -0.1489(14) 1.2561(8) 0.023 Uiso 1 1 d D U . . .
H2W2 H 1.1837(12) -0.2057(11) 1.3374(11) 0.023 Uiso 1 1 d D U . . .
O3W O 1.14241(8) -0.16341(8) 1.12021(7) 0.02163(16) Uani 1 1 d D . . . .
H3W1 H 1.1700(13) -0.1229(11) 1.0917(12) 0.024 Uiso 1 1 d D U . . .
H3W2 H 1.1764(13) -0.2201(9) 1.1309(13) 0.024 Uiso 1 1 d D U . . .
O4W O 0.99909(9) -0.33545(9) 1.01557(7) 0.0278(2) Uani 1 1 d D . . . .
H4W1 H 0.9659(14) -0.3312(14) 0.9544(7) 0.031 Uiso 1 1 d D U . . .
H4W2 H 1.0168(15) -0.2751(9) 1.0356(12) 0.031 Uiso 1 1 d D U . . .
O1HB O 0.4025(10) 0.6481(10) 0.7766(9) 0.0594(13) Uiso 0.2 1 d . U P B 1
O1HG O 0.3722(6) 0.6547(7) 0.7596(6) 0.0594(13) Uiso 0.3 1 d . U P C 2
N1B N 0.5076(4) 0.5210(3) 1.1606(4) 0.0114(4) Uiso 0.2 1 d D U P D 1
H1B1 H 0.488881 0.584669 1.133181 0.012 Uiso 0.2 1 calc R U P D 1
H1B2 H 0.518186 0.511443 1.223595 0.012 Uiso 0.2 1 calc R U P D 1
N5B N 0.5081(4) 0.5984(5) 0.9881(5) 0.0210(6) Uiso 0.2 1 d D U P D 1
HDUM H 0.495537 0.606918 1.043103 0.023 Uiso 0 1 calc R U P D 1
H5B1 H 0.512385 0.654967 0.953191 0.023 Uiso 0.2 1 calc R U P D 1
C3B C 0.5201(3) 0.5045(5) 0.9590(5) 0.0308(6) Uiso 0.2 1 d D U P D 1
N4B N 0.5402(7) 0.4504(9) 0.8826(7) 0.0495(17) Uiso 0.2 1 d D U P D 1
H4B1 H 0.548618 0.487117 0.834134 0.054 Uiso 0.2 1 calc R U P D 1
H4B2 H 0.544265 0.379755 0.883264 0.054 Uiso 0.2 1 calc R U P D 1
N3B N 0.5131(5) 0.4179(6) 1.0147(4) 0.0195(6) Uiso 0.2 1 d D U P D 1
C1B C 0.5200(3) 0.4395(4) 1.1068(3) 0.0147(4) Uiso 0.2 1 d D U P D 1
N2B N 0.5474(6) 0.3634(6) 1.1775(6) 0.0259(6) Uiso 0.2 1 d D U P D 1
H2B1 H 0.551560 0.379308 1.237911 0.028 Uiso 0.2 1 calc R U P D 1
H2B2 H 0.561281 0.297563 1.163308 0.028 Uiso 0.2 1 calc R U P D 1
O3G O 0.4871(3) 0.5272(3) 1.1344(3) 0.0114(4) Uiso 0.3 1 d D U P E 2
N1G N 0.4805(4) 0.5953(4) 0.9639(3) 0.0210(6) Uiso 0.3 1 d D U P E 2
H1G1 H 0.461240 0.638386 0.912074 0.023 Uiso 0.3 1 calc R U P E 2
H1G2 H 0.482554 0.619503 1.021573 0.023 Uiso 0.3 1 calc R U P E 2
C1G C 0.5058(2) 0.4970(4) 0.9552(4) 0.0308(6) Uiso 0.3 1 d D U P E 2
N2G N 0.5000(7) 0.4697(8) 0.8662(6) 0.0495(17) Uiso 0.3 1 d D U P E 2
H2G1 H 0.480001 0.517344 0.817928 0.054 Uiso 0.3 1 calc R U P E 2
H2G2 H 0.516118 0.403762 0.854605 0.054 Uiso 0.3 1 calc R U P E 2
N3G N 0.5376(3) 0.4226(3) 1.0338(3) 0.0195(6) Uiso 0.3 1 d D U P E 2
H3G H 0.565654 0.362069 1.023257 0.021 Uiso 0.3 1 calc R U P E 2
C3G C 0.52967(19) 0.4337(3) 1.1260(2) 0.0147(4) Uiso 0.3 1 d D U P E 2
N4G N 0.5646(4) 0.3525(4) 1.1842(4) 0.0259(6) Uiso 0.3 1 d D U P E 2
H4G1 H 0.562335 0.353369 1.244117 0.028 Uiso 0.3 1 calc R U P E 2
H4G2 H 0.590747 0.296136 1.164071 0.028 Uiso 0.3 1 calc R U P E 2

loop_
_atom_site_aniso_label
_atom_site_aniso_U_11
_atom_site_aniso_U_22
_atom_site_aniso_U_33
_atom_site_aniso_U_23
_atom_site_aniso_U_13
_atom_site_aniso_U_12
V1 0.00687(5) 0.00801(5) 0.01006(5) -0.00170(4) 0.00182(4) 0.00060(4)
O1 0.0083(2) 0.0092(2) 0.0088(2) 0.00087(18) 0.00256(18) -0.00001(19)
O123 0.0091(2) 0.0086(2) 0.0116(2) 0.00095(19) 0.00354(19) -0.00019(19)
O14 0.0090(2) 0.0106(3) 0.0111(2) -0.00076(19) 0.00392(19) 0.0006(2)
O15 0.0100(3) 0.0119(3) 0.0100(2) -0.00156(19) 0.00274(19) 0.0002(2)
V2 0.00827(6) 0.00871(6) 0.01397(6) 0.00291(4) 0.00379(5) -0.00075(4)
O2 0.0145(3) 0.0123(3) 0.0221(3) 0.0056(2) 0.0071(3) -0.0013(2)
O231 0.0093(2) 0.0100(2) 0.0107(2) 0.00183(19) 0.00317(19) 0.0005(2)
O24 0.0089(2) 0.0108(3) 0.0131(3) 0.0014(2) 0.0050(2) -0.0001(2)
O25 0.0096(3) 0.0096(3) 0.0138(3) -0.0008(2) 0.0029(2) -0.0013(2)
V3 0.00797(5) 0.00798(5) 0.01035(5) 0.00261(4) 0.00310(4) 0.00086(4)
O3 0.0143(3) 0.0118(3) 0.0186(3) 0.0066(2) 0.0072(2) 0.0017(2)
O34 0.0093(2) 0.0086(2) 0.0120(2) 0.00149(19) 0.0039(2) 0.00149(19)
O35 0.0105(3) 0.0121(3) 0.0093(2) 0.00093(19) 0.00277(19) 0.0007(2)
V4 0.00672(5) 0.00928(6) 0.01023(5) -0.00076(4) 0.00278(4) 0.00068(4)
O4 0.0093(3) 0.0141(3) 0.0162(3) -0.0009(2) 0.0052(2) 0.0022(2)
V5 0.00789(6) 0.01148(6) 0.00977(5) -0.00243(4) 0.00175(4) 0.00027(4)
O5 0.0129(3) 0.0167(3) 0.0123(3) -0.0044(2) 0.0017(2) -0.0002(2)
O54 0.0077(2) 0.0107(3) 0.0108(2) -0.00048(19) 0.00215(19) 0.00018(19)
N1M 0.0210(4) 0.0128(3) 0.0097(3) -0.0006(2) 0.0018(3) 0.0037(3)
C1M 0.0130(3) 0.0113(3) 0.0106(3) -0.0013(2) 0.0032(3) 0.0015(3)
N2M 0.0244(4) 0.0123(3) 0.0132(3) -0.0026(3) 0.0033(3) 0.0048(3)
N3M 0.0130(3) 0.0113(3) 0.0090(3) -0.0008(2) 0.0024(2) 0.0041(2)
C2M 0.0110(3) 0.0090(3) 0.0101(3) -0.0003(2) 0.0030(2) 0.0013(2)
N5M 0.0110(3) 0.0163(3) 0.0127(3) 0.0017(2) 0.0047(2) 0.0028(3)
N4M 0.0112(3) 0.0140(3) 0.0093(3) 0.0005(2) 0.0033(2) 0.0033(2)
C3M 0.0146(4) 0.0255(5) 0.0157(4) 0.0047(3) 0.0079(3) 0.0064(4)
C4M 0.0142(4) 0.0200(4) 0.0104(3) 0.0013(3) 0.0017(3) 0.0050(3)
O1W 0.0270(4) 0.0189(4) 0.0209(4) 0.0065(3) 0.0033(3) 0.0017(3)
O2W 0.0274(4) 0.0177(3) 0.0186(3) 0.0027(3) 0.0086(3) 0.0108(3)
O3W 0.0229(4) 0.0199(4) 0.0266(4) 0.0072(3) 0.0144(3) 0.0022(3)
O4W 0.0354(5) 0.0295(5) 0.0170(4) 0.0023(3) 0.0079(3) -0.0089(4)

loop_
_atom_type_symbol
_atom_type_description
_atom_type_scat_dispersion_real
_atom_type_scat_dispersion_imag
_atom_type_scat_source
C C 0.0033 0.0016 'International Tables Vol C Tables 4.2.6.8 and 6.1.1.4'
H H 0.0000 0.0000 'International Tables Vol C Tables 4.2.6.8 and 6.1.1.4'
N N 0.0061 0.0033 'International Tables Vol C Tables 4.2.6.8 and 6.1.1.4'
O O 0.0106 0.0060 'International Tables Vol C Tables 4.2.6.8 and 6.1.1.4'
V V 0.3005 0.5294 'International Tables Vol C Tables 4.2.6.8 and 6.1.1.4'

loop_
_geom_angle_atom_site_label_1
_geom_angle_atom_site_label_2
_geom_angle_atom_site_label_3
_geom_angle
_geom_angle_site_symmetry_1
_geom_angle_site_symmetry_3
_geom_angle_publ_flag
O14 V1 O15 107.13(4) . 3_657 ?
O14 V1 O231 98.73(3) . . ?
O15 V1 O231 97.46(3) 3_657 . ?
O14 V1 O123 95.95(3) . 3_657 ?
O15 V1 O123 95.52(3) 3_657 3_657 ?
O231 V1 O123 156.57(3) . 3_657 ?
O14 V1 O1 88.02(3) . . ?
O15 V1 O1 164.74(3) 3_657 . ?
O231 V1 O1 81.58(3) . . ?
O123 V1 O1 80.78(3) 3_657 . ?
O14 V1 O1 165.70(3) . 3_657 ?
O15 V1 O1 86.98(3) 3_657 3_657 ?
O231 V1 O1 81.27(3) . 3_657 ?
O123 V1 O1 80.02(3) 3_657 3_657 ?
O1 V1 O1 77.81(3) . 3_657 ?
V1 O1 V1 102.19(3) . 3_657 ?
V1 O1 V3 95.27(3) . 3_657 ?
V1 O1 V3 92.59(3) 3_657 3_657 ?
V1 O1 V2 92.73(3) . . ?
V1 O1 V2 94.97(3) 3_657 . ?
V3 O1 V2 167.60(3) 3_657 . ?
V1 O1 V4 87.88(3) . . ?
V1 O1 V4 169.92(3) 3_657 . ?
V3 O1 V4 85.97(2) 3_657 . ?
V2 O1 V4 84.87(2) . . ?
V1 O1 V5 170.29(3) . . ?
V1 O1 V5 87.43(3) 3_657 . ?
V3 O1 V5 85.43(2) 3_657 . ?
V2 O1 V5 85.11(2) . . ?
V4 O1 V5 82.51(2) . . ?
V1 O123 V2 107.30(3) 3_657 . ?
V1 O123 V3 105.80(3) 3_657 . ?
V2 O123 V3 99.93(3) . . ?
V1 O123 H123 119(5) 3_657 . ?
V2 O123 H123 109(5) . . ?
V3 O123 H123 114(5) . . ?
V1 O14 V4 110.08(4) . . ?
V1 O15 V5 111.60(4) 3_657 . ?
O2 V2 O24 104.05(4) . . ?
O2 V2 O25 102.75(4) . . ?
O24 V2 O25 95.60(3) . . ?
O2 V2 O231 100.35(4) . . ?
O24 V2 O231 90.85(3) . . ?
O25 V2 O231 153.68(3) . . ?
O2 V2 O123 98.65(4) . . ?
O24 V2 O123 155.43(3) . . ?
O25 V2 O123 88.36(3) . . ?
O231 V2 O123 75.80(3) . . ?
O2 V2 O1 173.21(3) . . ?
O24 V2 O1 81.52(3) . . ?
O25 V2 O1 80.32(3) . . ?
O231 V2 O1 75.43(3) . . ?
O123 V2 O1 75.25(3) . . ?
V1 O231 V2 107.01(3) . . ?
V1 O231 V3 106.98(3) . . ?
V2 O231 V3 102.29(3) . . ?
V2 O24 V4 114.11(4) . . ?
V2 O25 V5 115.28(4) . . ?
O3 V3 O35 103.49(4) . . ?
O3 V3 O34 103.84(4) . 3_657 ?
O35 V3 O34 96.12(3) . 3_657 ?
O3 V3 O231 98.43(4) . . ?
O35 V3 O231 90.66(3) . . ?
O34 V3 O231 154.44(3) 3_657 . ?
O3 V3 O123 98.96(4) . . ?
O35 V3 O123 155.08(3) . . ?
O34 V3 O123 88.80(3) 3_657 . ?
O231 V3 O123 75.36(3) . . ?
O3 V3 O1 172.79(3) . 3_657 ?
O35 V3 O1 81.33(3) . 3_657 ?
O34 V3 O1 80.72(3) 3_657 3_657 ?
O231 V3 O1 75.98(3) . 3_657 ?
O123 V3 O1 75.36(3) . 3_657 ?
V3 O34 V4 114.20(4) 3_657 . ?
V3 O35 V5 114.84(4) . 3_657 ?
O4 V4 O54 104.52(4) . . ?
O4 V4 O24 102.62(4) . . ?
O54 V4 O24 91.73(3) . . ?
O4 V4 O34 100.47(4) . . ?
O54 V4 O34 91.46(3) . . ?
O24 V4 O34 155.08(3) . . ?
O4 V4 O14 99.07(4) . . ?
O54 V4 O14 156.37(3) . . ?
O24 V4 O14 84.32(3) . . ?
O34 V4 O14 82.92(3) . . ?
O4 V4 O1 172.91(3) . . ?
O54 V4 O1 82.41(3) . . ?
O24 V4 O1 78.37(3) . . ?
O34 V4 O1 77.58(3) . . ?
O14 V4 O1 73.97(3) . . ?
O5 V5 O54 103.15(4) . . ?
O5 V5 O25 102.73(4) . . ?
O54 V5 O25 91.60(3) . . ?
O5 V5 O35 101.27(4) . 3_657 ?
O54 V5 O35 90.39(3) . 3_657 ?
O25 V5 O35 154.78(3) . 3_657 ?
O5 V5 O15 101.16(4) . . ?
O54 V5 O15 155.62(3) . . ?
O25 V5 O15 84.86(3) . . ?
O35 V5 O15 83.04(3) 3_657 . ?
O5 V5 O1 175.04(3) . . ?
O54 V5 O1 81.68(3) . . ?
O25 V5 O1 78.05(3) . . ?
O35 V5 O1 77.37(3) 3_657 . ?
O15 V5 O1 73.98(3) . . ?
V4 O54 V5 113.39(4) . . ?
C1M N1M H1M1 119.0(12) . . ?
C1M N1M H1M2 121.6(11) . . ?
H1M1 N1M H1M2 119.4(16) . . ?
N1M C1M N2M 122.11(9) . . ?
N1M C1M N3M 118.10(9) . . ?
N2M C1M N3M 119.71(9) . . ?
C1M N2M H2M1 118.5(12) . . ?
C1M N2M H2M2 117.4(12) . . ?
H2M1 N2M H2M2 123.7(16) . . ?
C1M N3M C2M 123.94(8) . . ?
C1M N3M H3M 116.5(11) . . ?
C2M N3M H3M 118.6(11) . . ?
N4M C2M N5M 123.20(8) . . ?
N4M C2M N3M 118.02(8) . . ?
N5M C2M N3M 118.74(8) . . ?
C2M N5M H5M1 122.9(11) . . ?
C2M N5M H5M2 119.5(11) . . ?
H5M1 N5M H5M2 117.2(16) . . ?
C2M N4M C4M 119.91(8) . . ?
C2M N4M C3M 122.95(8) . . ?
C4M N4M C3M 116.99(8) . . ?
N4M C3M H3M1 110.2(11) . . ?
N4M C3M H3M2 110.0(11) . . ?
H3M1 C3M H3M2 109.3(15) . . ?
N4M C3M H3M3 112.4(11) . . ?
H3M1 C3M H3M3 109.5(15) . . ?
H3M2 C3M H3M3 105.4(15) . . ?
N4M C4M H4M1 109.2(10) . . ?
N4M C4M H4M2 109.8(10) . . ?
H4M1 C4M H4M2 109.1(14) . . ?
N4M C4M H4M3 108.8(11) . . ?
H4M1 C4M H4M3 111.2(14) . . ?
H4M2 C4M H4M3 108.6(14) . . ?
H1W1 O1W H1W2 106.4(14) . . ?
H2W1 O2W H2W2 103.3(13) . . ?
H3W1 O3W H3W2 107.4(14) . . ?
H4W1 O4W H4W2 107.2(15) . . ?
C1B N1B H1B1 120.0 . . ?
C1B N1B H1B2 120.0 . . ?
H1B1 N1B H1B2 120.0 . . ?
C3B N5B HDUM 120.0 . . ?
C3B N5B H5B1 120.0 . . ?
N5B C3B N3B 118.8(7) . . ?
N5B C3B N4B 141.8(8) . . ?
N3B C3B N4B 99.4(6) . . ?
C3B N4B H4B1 120.0 . . ?
C3B N4B H4B2 120.0 . . ?
H4B1 N4B H4B2 120.0 . . ?
C1B N3B C3B 116.0(6) . . ?
N1B C1B N3B 140.0(6) . . ?
N1B C1B N2B 98.6(5) . . ?
N3B C1B N2B 121.4(6) . . ?
C1B N2B H2B1 120.0 . . ?
C1B N2B H2B2 120.0 . . ?
H2B1 N2B H2B2 120.0 . . ?
C1G N1G H1G1 120.0 . . ?
C1G N1G H1G2 120.0 . . ?
H1G1 N1G H1G2 120.0 . . ?
N1G C1G N2G 114.8(6) . . ?
N1G C1G N3G 123.9(5) . . ?
N2G C1G N3G 121.3(6) . . ?
C1G N2G H2G1 120.0 . . ?
C1G N2G H2G2 120.0 . . ?
H2G1 N2G H2G2 120.0 . . ?
C3G N3G C1G 127.4(4) . . ?
C3G N3G H3G 116.3 . . ?
C1G N3G H3G 116.3 . . ?
N4G C3G O3G 134.0(4) . . ?
N4G C3G N3G 114.5(4) . . ?
O3G C3G N3G 111.5(3) . . ?
C3G N4G H4G1 120.0 . . ?
C3G N4G H4G2 120.0 . . ?
H4G1 N4G H4G2 120.0 . . ?

loop_
_geom_bond_atom_site_label_1
_geom_bond_atom_site_label_2
_geom_bond_distance
_geom_bond_site_symmetry_2
_geom_bond_publ_flag
V1 O14 1.6863(7) . ?
V1 O15 1.6884(7) 3_657 ?
V1 O231 1.9132(7) . ?
V1 O123 1.9700(7) 3_657 ?
V1 O1 2.0832(7) . ?
V1 O1 2.1147(7) 3_657 ?
O1 V3 2.2472(7) 3_657 ?
O1 V2 2.2602(7) . ?
O1 V4 2.3220(7) . ?
O1 V5 2.3343(7) . ?
O123 V2 2.0354(8) . ?
O123 V3 2.0436(8) . ?
O123 H123 0.94(8) . ?
O14 V4 2.0410(7) . ?
O15 V5 2.0270(8) . ?
V2 O2 1.6034(8) . ?
V2 O24 1.8051(7) . ?
V2 O25 1.8326(8) . ?
V2 O231 1.9995(8) . ?
O231 V3 2.0112(7) . ?
O24 V4 1.8792(7) . ?
O25 V5 1.8464(8) . ?
V3 O3 1.5997(7) . ?
V3 O35 1.8030(7) . ?
V3 O34 1.8262(7) 3_657 ?
O34 V4 1.8847(7) . ?
O35 V5 1.8856(8) 3_657 ?
V4 O4 1.6003(7) . ?
V4 O54 1.8276(7) . ?
V5 O5 1.6048(8) . ?
V5 O54 1.8462(7) . ?
N1M C1M 1.3175(13) . ?
N1M H1M1 0.851(10) . ?
N1M H1M2 0.845(10) . ?
C1M N2M 1.3184(13) . ?
C1M N3M 1.3635(12) . ?
N2M H2M1 0.851(10) . ?
N2M H2M2 0.859(10) . ?
N3M C2M 1.3910(12) . ?
N3M H3M 0.849(10) . ?
C2M N4M 1.3132(12) . ?
C2M N5M 1.3197(12) . ?
N5M H5M1 0.849(10) . ?
N5M H5M2 0.833(10) . ?
N4M C4M 1.4617(13) . ?
N4M C3M 1.4622(13) . ?
C3M H3M1 0.939(11) . ?
C3M H3M2 0.937(10) . ?
C3M H3M3 0.942(11) . ?
C4M H4M1 0.954(11) . ?
C4M H4M2 0.961(10) . ?
C4M H4M3 0.946(10) . ?
O1W H1W1 0.833(9) . ?
O1W H1W2 0.829(9) . ?
O2W H2W1 0.846(9) . ?
O2W H2W2 0.830(9) . ?
O3W H3W1 0.822(9) . ?
O3W H3W2 0.823(9) . ?
O4W H4W1 0.835(9) . ?
O4W H4W2 0.809(9) . ?
N1B C1B 1.325(5) . ?
N1B H1B1 0.8800 . ?
N1B H1B2 0.8800 . ?
N5B C3B 1.272(6) . ?
N5B HDUM 0.8800 . ?
N5B H5B1 0.8800 . ?
C3B N3B 1.369(6) . ?
C3B N4B 1.403(6) . ?
N4B H4B1 0.8800 . ?
N4B H4B2 0.8800 . ?
N3B C1B 1.332(5) . ?
C1B N2B 1.343(6) . ?
N2B H2B1 0.8800 . ?
N2B H2B2 0.8800 . ?
O3G C3G 1.321(4) . ?
N1G C1G 1.287(5) . ?
N1G H1G1 0.8800 . ?
N1G H1G2 0.8800 . ?
C1G N2G 1.308(6) . ?
C1G N3G 1.408(5) . ?
N2G H2G1 0.8800 . ?
N2G H2G2 0.8800 . ?
N3G C3G 1.385(4) . ?
N3G H3G 0.8800 . ?
C3G N4G 1.290(5) . ?
N4G H4G1 0.8800 . ?
N4G H4G2 0.8800 . ?

loop_
_geom_hbond_atom_site_label_D
_geom_hbond_atom_site_label_H
_geom_hbond_atom_site_label_A
_geom_hbond_distance_DH
_geom_hbond_distance_HA
_geom_hbond_distance_DA
_geom_hbond_angle_DHA
_geom_hbond_site_symmetry_A
_geom_hbond_publ_flag
O123 H123 N3B 0.94(8) 2.02(8) 2.935(7) 165(7) . yes
O1W H1W1 O2W 0.833(9) 2.013(9) 2.8316(15) 167.3(17) . yes
O1W H1W2 O54 0.829(9) 2.116(10) 2.9173(12) 162.5(17) . yes
O1W H1W2 O34 0.829(9) 2.751(15) 3.3251(13) 127.9(16) . yes
O2W H2W1 O3W 0.846(9) 1.994(10) 2.8274(13) 168.0(16) . yes
O2W H2W2 O25 0.830(9) 1.952(9) 2.7783(11) 173.6(16) 2_747 yes
O3W H3W1 O24 0.822(9) 2.004(10) 2.8129(11) 168.0(17) 3_757 yes
O3W H3W2 O5 0.823(9) 2.152(10) 2.9277(13) 157.3(16) 2_747 yes
O3W H3W2 O2 0.823(9) 2.616(16) 3.1147(13) 120.4(13) 3_757 yes
O4W H4W2 O4 0.809(9) 2.753(18) 3.2178(14) 118.5(16) . yes
O4W H4W2 O3W 0.809(9) 2.181(12) 2.9050(15) 149.1(19) . yes
O4W H4W1 O1W 0.835(9) 1.923(10) 2.7356(14) 164(2) 4 yes
C3M H3M3 O1W 0.942(11) 2.896(17) 3.3818(17) 113.3(12) . yes
C3M H3M1 O34 0.939(11) 3.188(17) 3.5277(14) 103.5(11) . yes
C3M H3M2 O3W 0.937(10) 2.907(15) 3.5664(16) 128.5(13) 2_747 yes
C3M H3M1 O3 0.939(11) 2.744(17) 3.1695(14) 108.5(12) 3_657 yes
C3M H3M2 O14 0.937(10) 2.656(17) 3.1326(13) 112.2(12) 4_556 yes
C3M H3M1 O3G 0.939(11) 2.996(14) 3.783(4) 142.3(13) 1_545 yes
C3M H3M2 O24 0.937(10) 2.649(11) 3.5703(14) 167.8(14) 4_556 yes
C3M H3M2 O4 0.937(10) 3.080(17) 3.5433(15) 112.3(12) 4_556 yes
C4M H4M1 O1W 0.954(11) 2.800(17) 3.1537(15) 102.9(11) . yes
C4M H4M2 O4 0.961(10) 2.536(11) 3.4772(14) 166.4(14) 4_556 yes
C4M H4M3 O4 0.946(10) 2.536(13) 3.3770(13) 148.2(14) 2_747 yes
C4M H4M1 O54 0.954(11) 2.899(16) 3.3594(13) 110.8(12) 2_747 yes
C4M H4M1 O24 0.954(11) 3.009(16) 3.4983(14) 113.3(12) 2_747 yes
C4M H4M2 O3W 0.961(10) 3.136(16) 3.6750(15) 117.2(12) 4_556 yes
C4M H4M3 O3W 0.946(10) 2.736(15) 3.3635(16) 124.5(12) 2_747 yes
N1M H1M2 O4 0.845(10) 2.836(15) 3.3890(13) 124.7(14) . yes
N1M H1M2 O34 0.845(10) 2.772(14) 3.3665(12) 128.8(14) . yes
N1M H1M2 O14 0.845(10) 2.236(11) 3.0660(12) 167.6(16) . yes
N1M H1M1 O3G 0.851(10) 2.982(17) 3.361(4) 109.3(13) 3_657 yes
N1M H1M1 O35 0.851(10) 1.963(11) 2.8040(12) 169.6(16) 2_646 yes
N2M H2M2 O2W 0.859(10) 2.099(11) 2.9496(14) 170.6(17) 2_747 yes
N2M H2M1 O4W 0.851(10) 3.034(17) 3.2936(16) 100.2(12) 3_747 yes
N2M H2M1 O2 0.851(10) 3.034(17) 3.3711(13) 106.2(13) 1_545 yes
N2M H2M1 O5 0.851(10) 2.121(11) 2.9657(13) 172.0(17) 4 yes
N3M H3M O34 0.849(10) 1.837(10) 2.6811(11) 172.4(16) . yes
N3M H3M O4 0.849(10) 2.918(15) 3.2859(12) 108.4(12) . yes
N5M H5M1 O1W 0.849(10) 2.997(16) 3.3663(14) 108.7(12) 2_747 yes
N5M H5M1 O54 0.849(10) 2.068(10) 2.9041(12) 168.0(15) 2_747 yes
N5M H5M2 O5 0.833(10) 2.882(16) 3.2110(13) 105.8(12) 2_747 yes
N5M H5M2 O4W 0.833(10) 1.931(10) 2.7535(13) 168.7(16) . yes
N1B H1B1 N5B 0.88 2.22 2.681(9) 112.5 . yes
N1B H1B1 O3 0.88 2.32 2.925(4) 126.1 3_667 yes
N1B H1B2 O15 0.88 2.37 2.948(4) 123.2 2_657 yes
N1B H1B2 O35 0.88 2.80 3.241(5) 112.9 4_566 yes
N1B H1B2 O231 0.88 2.31 3.159(5) 162.7 4_566 yes
N2B H2B2 O25 0.88 2.76 3.498(8) 142.3 . yes
N2B H2B2 O15 0.88 2.25 3.047(7) 150.5 . yes
N2B H2B2 O123 0.88 2.66 3.333(9) 134.4 . yes
N2B H2B1 O3 0.88 2.68 3.117(7) 112.1 4_566 yes
N2B H2B1 O231 0.88 2.13 3.005(8) 172.3 4_566 yes
N2B H2B1 O35 0.88 3.08 3.535(8) 114.2 4_566 yes
N4B H4B1 O1HB 0.88 2.71 3.121(16) 109.7 . yes
N4B H4B2 O2 0.88 2.27 2.987(10) 138.7 . yes
N4B H4B2 O3 0.88 2.20 2.878(10) 133.1 . yes
N4B H4B2 O123 0.88 3.10 3.822(12) 140.6 . yes
N4B H4B1 O35 0.88 2.52 3.319(10) 151.4 2_656 yes
N4B H4B1 O15 0.88 2.55 3.060(8) 117.5 4_565 yes
N5B H5B1 O1HB 0.88 2.44 2.933(14) 115.6 . yes
N5B H5B1 O123 0.88 2.19 2.742(6) 120.6 3_667 yes
N1G H1G2 O3G 0.88 1.98 2.584(6) 124.6 . yes
N1G H1G1 O1HG 0.88 2.10 2.875(9) 146.3 . yes
N1G H1G2 O123 0.88 2.49 2.809(5) 102.4 3_667 yes
N1G H1G2 O2 0.88 2.85 3.464(4) 128.2 3_667 yes
N2G H2G1 O1HG 0.88 2.20 2.946(13) 142.6 . yes
N2G H2G2 O3 0.88 2.18 2.894(9) 137.8 . yes
N2G H2G2 O2 0.88 2.76 3.476(11) 139.7 . yes
N2G H2G1 O35 0.88 3.07 3.465(8) 109.9 2_656 yes
N2G H2G1 O231 0.88 2.76 3.538(9) 147.5 2_656 yes
N2G H2G2 O15 0.88 2.71 3.186(7) 114.9 4_565 yes
N3G H3G O2 0.88 2.60 3.404(4) 152.2 . yes
N3G H3G O123 0.88 2.35 3.031(4) 134.3 . yes
N3G H3G O25 0.88 3.04 3.785(4) 144.3 . yes
N4G H4G2 O123 0.88 2.66 3.293(6) 129.4 . yes
N4G H4G2 O25 0.88 2.44 3.290(6) 161.8 . yes
N4G H4G2 O15 0.88 2.28 2.904(5) 127.6 . yes
N4G H4G1 O3 0.88 2.55 3.153(5) 126.1 4_566 yes
N4G H4G1 O231 0.88 2.23 3.045(6) 154.0 4_566 yes

loop_
_geom_torsion_atom_site_label_1
_geom_torsion_atom_site_label_2
_geom_torsion_atom_site_label_3
_geom_torsion_atom_site_label_4
_geom_torsion
_geom_torsion_site_symmetry_1
_geom_torsion_site_symmetry_2
_geom_torsion_site_symmetry_3
_geom_torsion_site_symmetry_4
_geom_torsion_publ_flag
O15 V1 O14 V4 179.98(3) 3_657 . . . ?
O231 V1 O14 V4 79.33(4) . . . . ?
O123 V1 O14 V4 -82.35(4) 3_657 . . . ?
O1 V1 O14 V4 -1.84(3) . . . . ?
O1 V1 O14 V4 -9.59(15) 3_657 . . . ?
O2 V2 O24 V4 174.40(4) . . . . ?
O25 V2 O24 V4 69.74(4) . . . . ?
O231 V2 O24 V4 -84.71(4) . . . . ?
O123 V2 O24 V4 -28.62(9) . . . . ?
O1 V2 O24 V4 -9.58(4) . . . . ?
O2 V2 O25 V5 -176.09(4) . . . . ?
O24 V2 O25 V5 -70.29(4) . . . . ?
O231 V2 O25 V5 33.10(9) . . . . ?
O123 V2 O25 V5 85.41(4) . . . . ?
O1 V2 O25 V5 10.09(4) . . . . ?
O3 V3 O35 V5 -176.32(4) . . . 3_657 ?
O34 V3 O35 V5 -70.46(4) 3_657 . . 3_657 ?
O231 V3 O35 V5 84.85(4) . . . 3_657 ?
O123 V3 O35 V5 29.97(9) . . . 3_657 ?
O1 V3 O35 V5 9.14(4) 3_657 . . 3_657 ?
V2 O24 V4 O4 -177.77(4) . . . . ?
V2 O24 V4 O54 -72.47(4) . . . . ?
V2 O24 V4 O34 24.73(10) . . . . ?
V2 O24 V4 O14 84.18(4) . . . . ?
V2 O24 V4 O1 9.41(3) . . . . ?
V3 O34 V4 O4 176.10(4) 3_657 . . . ?
V3 O34 V4 O54 71.05(4) 3_657 . . . ?
V3 O34 V4 O24 -26.22(9) 3_657 . . . ?
V3 O34 V4 O14 -85.93(4) 3_657 . . . ?
V3 O34 V4 O1 -10.85(3) 3_657 . . . ?
V2 O25 V5 O5 175.17(4) . . . . ?
V2 O25 V5 O54 71.31(4) . . . . ?
V2 O25 V5 O35 -23.00(10) . . . 3_657 ?
V2 O25 V5 O15 -84.53(4) . . . . ?
V2 O25 V5 O1 -9.84(4) . . . . ?
O4 V4 O54 V5 -179.50(4) . . . . ?
O24 V4 O54 V5 76.99(4) . . . . ?
O34 V4 O54 V5 -78.29(4) . . . . ?
O14 V4 O54 V5 -2.74(10) . . . . ?
O1 V4 O54 V5 -1.03(3) . . . . ?
O5 V5 O54 V4 179.88(4) . . . . ?
O25 V5 O54 V4 -76.65(4) . . . . ?
O35 V5 O54 V4 78.21(4) 3_657 . . . ?
O15 V5 O54 V4 4.39(10) . . . . ?
O1 V5 O54 V4 1.03(3) . . . . ?
N1M C1M N3M C2M -154.59(10) . . . . ?
N2M C1M N3M C2M 28.55(15) . . . . ?
C1M N3M C2M N4M -141.50(10) . . . . ?
C1M N3M C2M N5M 40.53(14) . . . . ?
N5M C2M N4M C4M 9.40(14) . . . . ?
N3M C2M N4M C4M -168.47(9) . . . . ?
N5M C2M N4M C3M -175.22(10) . . . . ?
N3M C2M N4M C3M 6.90(14) . . . . ?
N5B C3B N3B C1B -15.8(5) . . . . ?
N4B C3B N3B C1B 164.2(5) . . . . ?
C3B N3B C1B N1B 21.0(5) . . . . ?
C3B N3B C1B N2B -159.0(5) . . . . ?
N1G C1G N3G C3G 12.2(5) . . . . ?
N2G C1G N3G C3G -167.8(5) . . . . ?
C1G N3G C3G N4G 179.7(3) . . . . ?
C1G N3G C3G O3G -0.3(3) . . . . ?

loop_
_publcif_info_cif.paper_type
CB

loop_
_publcif_info_datablock.id
_publcif_info_datablock.publ_exptl
_publcif_info_datablock.publ_geom
_publcif_info_datablock.structure
{b27542d7-25ad-45f8-a1bb-4c82666715fb} y y y

loop_
_publcif_info_exptl_table_extra_item
sin_theta_over_lambda_max

loop_
_publcif_info_exptl_table_header_item
?

loop_
_publcif_info_tables.block_id
_publcif_info_tables.reference_item
{b27542d7-25ad-45f8-a1bb-4c82666715fb} '_geom_hbond_atom_site_label_D'
{b27542d7-25ad-45f8-a1bb-4c82666715fb} '_publcif_info_datablock.publ_exptl'
